data_4084414
loop_
_publ_author_name
'Saxena, Priya'
'Thirupathi, Natesan'
'Nethaji, Munirathinam'

_publ_contact_author 'Thirupathi N.'
_publ_section_title
;
 Depalladation of Neutral Monoalkyne- and Dialkyne-Inserted Palladacycles
 and Alkyne Insertion/Depalladation Reactions of Cationic Palladacycles
 Derived fromN,N&#x2032;,N&#x2033;-Triarylguanidines as Facile Routes for
 Guanidine-Containing Heterocycles/Carbocycles: Synthetic, Structural, and
 Mechanistic Aspects
;
_journal_issue 19
_journal_name_full Organometallics
_journal_page_first 5554
_journal_paper_doi 10.1021/om500837v
_journal_volume 33
_journal_year 2014
_chemical_formula_moiety 'C26 H28 B F4 N5 Pd'
_chemical_formula_sum 'C26 H28 B F4 N5 Pd'
_chemical_formula_weight 603.74
_chemical_name_systematic
;
 ?
;
_space_group_IT_number 19
_symmetry_cell_setting orthorhombic
_symmetry_space_group_name_Hall 'P 2ac 2ab'
_symmetry_space_group_name_H-M 'P 21 21 21'
_atom_sites_solution_hydrogens geom
_atom_sites_solution_primary direct
_atom_sites_solution_secondary difmap
_audit_creation_method SHELXL-97
_cell_angle_alpha 90.00
_cell_angle_beta 90.00
_cell_angle_gamma 90.00
_cell_formula_units_Z 4
_cell_length_a 21.9594(8)
_cell_length_b 15.8899(6)
_cell_length_c 7.4894(3)
_cell_measurement_reflns_used 6457
_cell_measurement_temperature 150(2)
_cell_measurement_theta_max 26.37
_cell_measurement_theta_min 3.01
_cell_volume 2613.30(17)
_computing_cell_refinement 'CrysAlisPro, Oxford Diffraction Ltd.'
_computing_data_collection 'CrysAlisPro, Oxford Diffraction Ltd.'
_computing_data_reduction 'CrysAlisPro, Oxford Diffraction Ltd.'
_computing_molecular_graphics 'OLEX 2-2.1'
_computing_publication_material 'WINGX V1.80.01'
_computing_structure_refinement 'SHELXL-97 (Sheldrick, 2008)'
_computing_structure_solution SIR-92
_diffrn_ambient_temperature 150(2)
_diffrn_detector_area_resol_mean 0.3703
_diffrn_measured_fraction_theta_full 0.998
_diffrn_measured_fraction_theta_max 0.998
_diffrn_measurement_device_type 'Sapphire-3 CCD detector'
_diffrn_measurement_method 'OMEGA SCAN'
_diffrn_radiation_monochromator graphite
_diffrn_radiation_source 'fine-focus sealed tube'
_diffrn_radiation_type MoK\a
_diffrn_radiation_wavelength 0.71073
_diffrn_reflns_av_R_equivalents 0.0205
_diffrn_reflns_av_sigmaI/netI 0.0293
_diffrn_reflns_limit_h_max 22
_diffrn_reflns_limit_h_min -27
_diffrn_reflns_limit_k_max 19
_diffrn_reflns_limit_k_min -16
_diffrn_reflns_limit_l_max 9
_diffrn_reflns_limit_l_min -9
_diffrn_reflns_number 11532
_diffrn_reflns_theta_full 26.37
_diffrn_reflns_theta_max 26.37
_diffrn_reflns_theta_min 3.01
_exptl_absorpt_coefficient_mu 0.763
_exptl_absorpt_correction_T_max 0.8090
_exptl_absorpt_correction_T_min 0.7602
_exptl_absorpt_correction_type empirical
_exptl_absorpt_process_details 'CrysAlisPro 1.171.34.40 (2006)'
_exptl_crystal_colour 'LIGHT GREEN'
_exptl_crystal_density_diffrn 1.535
_exptl_crystal_density_method 'not measured'
_exptl_crystal_description CUBOIDAL
_exptl_crystal_F_000 1224
_exptl_crystal_size_max 0.38
_exptl_crystal_size_mid 0.34
_exptl_crystal_size_min 0.29
_refine_diff_density_max 1.945
_refine_diff_density_min -1.063
_refine_diff_density_rms 0.090
_refine_ls_abs_structure_details 'Flack H D (1983), Acta Cryst. A39, 876-881'
_refine_ls_abs_structure_Flack 0.00
_refine_ls_extinction_method none
_refine_ls_goodness_of_fit_ref 1.048
_refine_ls_hydrogen_treatment constr
_refine_ls_matrix_type fullcycle
_refine_ls_number_parameters 331
_refine_ls_number_reflns 5347
_refine_ls_number_restraints 0
_refine_ls_restrained_S_all 1.048
_refine_ls_R_factor_all 0.0408
_refine_ls_R_factor_gt 0.0381
_refine_ls_shift/su_max 0.037
_refine_ls_shift/su_mean 0.009
_refine_ls_structure_factor_coef Fsqd
_refine_ls_weighting_details 'calc w=1/[\s^2^(Fo^2^)+(0.0550P)^2^+3.8756P] where P=(Fo^2^+2Fc^2^)/3'
_refine_ls_weighting_scheme calc
_refine_ls_wR_factor_gt 0.0977
_refine_ls_wR_factor_ref 0.0989
_reflns_number_gt 5175
_reflns_number_total 5347
_reflns_threshold_expression >2\s(I)
_cod_data_source_file om500837v_si_002.cif
_cod_data_source_block 6
_cod_depositor_comments
;
The following automatic conversions were performed:

'_symmetry_cell_setting' value 'ORTHORHOMBIC' changed to
'orthorhombic' according to
/home/saulius/struct/COD-crude-data--automatic-downloads/rss-feeds/ACS/lib/dictionaries/cif_core.dic
dictionary named 'cif_core.dic' version 2.4.2 from
2011-04-26.

'_exptl_absorpt_correction_type' value 'EMPIRICAL'
changed to 'empirical' according to
/home/saulius/struct/COD-crude-data--automatic-downloads/rss-feeds/ACS/lib/dictionaries/cif_core.dic
dictionary named 'cif_core.dic' version 2.4.2 from 2011-04-26.

Automatic conversion script
Id: cif_fix_values 2281 2013-09-26 08:29:07Z andrius 

 Adding full bibliography for 4084410--4084417.cif.

The following automatic conversions were performed:

'_refine_ls_hydrogen_treatment' value 'contr' was replaced with the
value 'constr' as specified in the replacement file
'src/cod-tools/trunk/data/replacement-values/replacement_values.lst'.

Automatic conversion script
Id: cif_fix_values 5376 2017-05-30 11:51:03Z andrius 
;
_cod_original_sg_symbol_H-M P212121
_cod_database_code 4084414

loop_
_symmetry_equiv_pos_as_xyz
'x, y, z'
'-x+1/2, -y, z+1/2'
'x+1/2, -y+1/2, -z'
'-x, y+1/2, -z+1/2'

loop_
_atom_site_label
_atom_site_type_symbol
_atom_site_fract_x
_atom_site_fract_y
_atom_site_fract_z
_atom_site_U_iso_or_equiv
_atom_site_adp_type
_atom_site_occupancy
_atom_site_symmetry_multiplicity
_atom_site_calc_flag
_atom_site_refinement_flags
Pd1 Pd 0.351598(12) 0.177803(17) 0.62843(4) 0.02059(9) Uani 1 1 d .
N1 N 0.27633(15) 0.2502(2) 0.6249(6) 0.0301(8) Uani 1 1 d .
N2 N 0.17292(17) 0.2743(3) 0.5754(6) 0.0409(11) Uani 1 1 d .
H2 H 0.1738 0.3198 0.6422 0.049 Uiso 1 1 calc R
N3 N 0.21997(16) 0.1633(2) 0.4409(5) 0.0305(8) Uani 1 1 d .
H3 H 0.1836 0.1405 0.4314 0.037 Uiso 1 1 calc R
N4 N 0.42525(15) 0.1032(2) 0.6373(6) 0.0275(7) Uani 1 1 d .
N5 N 0.38193(14) 0.2287(2) 0.8776(6) 0.0265(7) Uani 1 1 d .
C1 C 0.2250(2) 0.2304(3) 0.5505(6) 0.0286(9) Uani 1 1 d .
C9 C 0.11546(18) 0.2487(3) 0.4954(7) 0.0289(9) Uani 1 1 d .
C10 C 0.0986(2) 0.2838(3) 0.3319(7) 0.0358(11) Uani 1 1 d .
H10 H 0.1235 0.3252 0.2772 0.043 Uiso 1 1 calc R
C11 C 0.0454(2) 0.2579(3) 0.2499(7) 0.0340(10) Uani 1 1 d .
H11 H 0.0331 0.2815 0.1391 0.041 Uiso 1 1 calc R
C12 C 0.0103(2) 0.1967(3) 0.3328(7) 0.0364(11) Uani 1 1 d .
H12 H -0.0262 0.1785 0.2771 0.044 Uiso 1 1 calc R
C13 C 0.0270(2) 0.1618(3) 0.4933(7) 0.0360(11) Uani 1 1 d .
H13 H 0.0024 0.1196 0.5465 0.043 Uiso 1 1 calc R
C14 C 0.0809(2) 0.1887(3) 0.5790(6) 0.0335(10) Uani 1 1 d .
C15 C 0.0978(3) 0.1530(3) 0.7578(7) 0.0443(12) Uani 1 1 d .
H15A H 0.1401 0.1333 0.7547 0.066 Uiso 1 1 calc R
H15B H 0.0708 0.1057 0.7861 0.066 Uiso 1 1 calc R
H15C H 0.0935 0.1966 0.8495 0.066 Uiso 1 1 calc R
C16 C 0.26685(18) 0.1261(2) 0.3405(5) 0.0217(8) Uani 1 1 d .
C17 C 0.32769(18) 0.1288(2) 0.3954(5) 0.0208(8) Uani 1 1 d .
C18 C 0.3709(2) 0.0940(3) 0.2801(6) 0.0269(9) Uani 1 1 d .
H18 H 0.4128 0.0963 0.3115 0.032 Uiso 1 1 calc R
C19 C 0.3538(2) 0.0560(2) 0.1199(6) 0.0310(8) Uani 1 1 d .
H19 H 0.3840 0.0336 0.0426 0.037 Uiso 1 1 calc R
C20 C 0.2927(2) 0.0509(3) 0.0733(6) 0.0317(10) Uani 1 1 d .
H20 H 0.2812 0.0236 -0.0344 0.038 Uiso 1 1 calc R
C21 C 0.2488(2) 0.0850(2) 0.1815(6) 0.0255(9) Uani 1 1 d .
C22 C 0.1826(2) 0.0789(3) 0.1321(8) 0.0343(10) Uani 1 1 d .
H22A H 0.1786 0.0510 0.0159 0.051 Uiso 1 1 calc R
H22B H 0.1650 0.1355 0.1253 0.051 Uiso 1 1 calc R
H22C H 0.1609 0.0461 0.2229 0.051 Uiso 1 1 calc R
C23 C 0.46792(18) 0.0632(2) 0.6421(6) 0.0274(8) Uani 1 1 d .
C24 C 0.5224(2) 0.0108(3) 0.6449(9) 0.0467(13) Uani 1 1 d .
H24A H 0.5125 -0.0454 0.5993 0.070 Uiso 1 1 calc R
H24B H 0.5374 0.0062 0.7677 0.070 Uiso 1 1 calc R
H24C H 0.5538 0.0364 0.5696 0.070 Uiso 1 1 calc R
C25 C 0.4000(2) 0.2549(3) 1.0078(7) 0.0266(8) Uani 1 1 d .
C26 C 0.4236(2) 0.2902(3) 1.1752(6) 0.0381(11) Uani 1 1 d .
H26A H 0.4644 0.2676 1.1983 0.057 Uiso 1 1 calc R
H26B H 0.3964 0.2748 1.2737 0.057 Uiso 1 1 calc R
H26C H 0.4258 0.3516 1.1654 0.057 Uiso 1 1 calc R
C2 C 0.2748(3) 0.3149(4) 0.7656(9) 0.0181(12) Uiso 0.60 1 d P
C2' C 0.2859(4) 0.3367(6) 0.6961(14) 0.0191(19) Uiso 0.40 1 d P
C3 C 0.2505(4) 0.3015(5) 0.9383(10) 0.0272(16) Uiso 0.60 1 d P
C3' C 0.3173(5) 0.4001(6) 0.6035(18) 0.025(2) Uiso 0.40 1 d P
C4 C 0.2578(4) 0.3633(5) 1.0676(11) 0.0378(18) Uiso 0.60 1 d P
C4' C 0.3302(5) 0.4750(8) 0.6868(16) 0.033(2) Uiso 0.40 1 d P
C5 C 0.2878(5) 0.4363(6) 1.0287(16) 0.043(2) Uiso 0.60 1 d P
C5' C 0.3142(6) 0.4870(10) 0.851(2) 0.043(3) Uiso 0.40 1 d P
C6 C 0.3111(4) 0.4504(6) 0.8578(13) 0.0353(18) Uiso 0.60 1 d P
C6' C 0.2841(7) 0.4276(10) 0.953(2) 0.044(3) Uiso 0.40 1 d P
C7 C 0.3048(3) 0.3890(4) 0.7192(9) 0.0211(13) Uiso 0.60 1 d P
C7' C 0.2667(5) 0.3456(6) 0.8714(17) 0.027(2) Uiso 0.40 1 d P
C8 C 0.3319(4) 0.4006(6) 0.5355(13) 0.0356(19) Uiso 0.60 1 d P
C8' C 0.2338(7) 0.2727(9) 0.9753(19) 0.040(3) Uiso 0.40 1 d P
B1 B 0.0646(3) 0.4229(4) 0.8276(7) 0.0368(12) Uani 1 1 d .
F1 F 0.1171(2) 0.4149(3) 0.7404(9) 0.119(2) Uani 1 1 d .
F2 F 0.0466(3) 0.5009(3) 0.7990(9) 0.125(2) Uani 1 1 d .
F3 F 0.0697(7) 0.4160(6) 0.9944(8) 0.250(7) Uani 1 1 d .
F4 F 0.02514(17) 0.3670(3) 0.7480(8) 0.1001(16) Uani 1 1 d .

loop_
_atom_site_aniso_label
_atom_site_aniso_U_11
_atom_site_aniso_U_22
_atom_site_aniso_U_33
_atom_site_aniso_U_23
_atom_site_aniso_U_13
_atom_site_aniso_U_12
Pd1 0.01707(13) 0.01972(13) 0.02499(14) -0.00319(12) -0.00245(12) -0.00004(11)
N1 0.0228(16) 0.0245(16) 0.043(2) -0.0184(18) -0.0081(18) 0.0028(13)
N2 0.0241(18) 0.039(2) 0.059(3) -0.028(2) -0.0152(18) 0.0091(16)
N3 0.0190(16) 0.0293(19) 0.043(2) -0.0175(16) -0.0058(14) 0.0000(14)
N4 0.0251(16) 0.0243(16) 0.0330(18) -0.0015(17) -0.0032(18) 0.0000(13)
N5 0.0217(15) 0.0282(16) 0.0296(18) -0.0013(18) -0.0058(18) -0.0018(13)
C1 0.028(2) 0.023(2) 0.034(2) -0.0100(18) -0.0040(18) 0.0037(17)
C9 0.023(2) 0.027(2) 0.037(2) -0.0111(18) -0.0084(19) 0.0032(18)
C10 0.029(2) 0.033(2) 0.046(3) 0.003(2) -0.006(2) 0.0066(18)
C11 0.031(2) 0.033(2) 0.038(2) -0.002(2) -0.010(2) 0.0105(19)
C12 0.023(2) 0.041(3) 0.044(3) -0.011(2) -0.0085(19) 0.0086(18)
C13 0.028(2) 0.035(3) 0.045(3) -0.008(2) 0.003(2) 0.0065(19)
C14 0.035(2) 0.032(2) 0.033(2) -0.0080(19) -0.0066(18) 0.018(2)
C15 0.054(3) 0.044(3) 0.035(3) -0.002(2) 0.000(2) 0.015(2)
C16 0.0231(18) 0.0170(16) 0.025(2) -0.0025(15) -0.0004(16) 0.0020(14)
C17 0.0259(18) 0.0130(15) 0.024(2) -0.0006(15) -0.0032(16) -0.0007(13)
C18 0.027(2) 0.0209(18) 0.033(2) 0.0059(17) 0.0018(17) 0.0011(16)
C19 0.039(2) 0.0277(18) 0.0260(18) 0.0005(18) 0.010(3) 0.0003(18)
C20 0.046(3) 0.026(2) 0.023(2) -0.0025(17) -0.0043(18) -0.0043(19)
C21 0.031(2) 0.0167(17) 0.028(2) 0.0011(15) -0.0089(17) 0.0006(16)
C22 0.039(2) 0.0258(19) 0.038(2) -0.006(2) -0.018(2) 0.0013(17)
C23 0.0262(19) 0.0256(18) 0.031(2) 0.0046(19) -0.0036(19) 0.0008(16)
C24 0.030(2) 0.042(3) 0.068(4) -0.002(3) -0.007(3) 0.016(2)
C25 0.0219(18) 0.029(2) 0.029(2) 0.0027(17) 0.0010(16) -0.0006(16)
C26 0.045(3) 0.038(2) 0.031(2) -0.0048(19) -0.008(2) -0.010(2)
B1 0.043(3) 0.033(3) 0.034(3) -0.012(2) 0.000(2) 0.003(2)
F1 0.055(2) 0.092(3) 0.209(5) -0.088(3) 0.011(3) 0.003(2)
F2 0.175(6) 0.043(2) 0.157(5) -0.018(3) -0.037(5) 0.033(3)
F3 0.52(2) 0.175(7) 0.050(3) 0.028(4) 0.034(7) -0.141(11)
F4 0.0346(18) 0.077(3) 0.189(5) -0.070(3) -0.002(2) -0.0100(18)

loop_
_atom_type_symbol
_atom_type_description
_atom_type_scat_dispersion_real
_atom_type_scat_dispersion_imag
_atom_type_scat_source
C C 0.0033 0.0016 'International Tables Vol C Tables 4.2.6.8 and 6.1.1.4'
H H 0.0000 0.0000 'International Tables Vol C Tables 4.2.6.8 and 6.1.1.4'
B B 0.0013 0.0007 'International Tables Vol C Tables 4.2.6.8 and 6.1.1.4'
N N 0.0061 0.0033 'International Tables Vol C Tables 4.2.6.8 and 6.1.1.4'
F F 0.0171 0.0103 'International Tables Vol C Tables 4.2.6.8 and 6.1.1.4'
Pd Pd -0.9988 1.0072 'International Tables Vol C Tables 4.2.6.8 and 6.1.1.4'

loop_
_geom_angle_atom_site_label_1
_geom_angle_atom_site_label_2
_geom_angle_atom_site_label_3
_geom_angle
C17 Pd1 N4 90.61(16)
C17 Pd1 N1 89.76(16)
N4 Pd1 N1 178.21(17)
C17 Pd1 N5 177.17(15)
N4 Pd1 N5 86.76(14)
N1 Pd1 N5 92.90(14)
C1 N1 C2 117.2(3)
C1 N1 C2' 120.1(4)
C2 N1 C2' 26.2(4)
C1 N1 Pd1 125.5(3)
C2 N1 Pd1 114.1(2)
C2' N1 Pd1 114.0(4)
C1 N2 C9 122.2(4)
C1 N2 H2 118.9
C9 N2 H2 118.9
C1 N3 C16 126.7(4)
C1 N3 H3 116.6
C16 N3 H3 116.6
C23 N4 Pd1 178.0(3)
C25 N5 Pd1 177.6(3)
N1 C1 N3 121.6(4)
N1 C1 N2 123.5(4)
N3 C1 N2 115.0(4)
C14 C9 C10 122.1(4)
C14 C9 N2 119.1(4)
C10 C9 N2 118.7(4)
C11 C10 C9 119.7(5)
C11 C10 H10 120.2
C9 C10 H10 120.2
C10 C11 C12 118.6(4)
C10 C11 H11 120.7
C12 C11 H11 120.7
C13 C12 C11 121.8(4)
C13 C12 H12 119.1
C11 C12 H12 119.1
C12 C13 C14 120.0(5)
C12 C13 H13 120.0
C14 C13 H13 120.0
C9 C14 C13 117.8(4)
C9 C14 C15 122.2(4)
C13 C14 C15 119.9(5)
C14 C15 H15A 109.5
C14 C15 H15B 109.5
H15A C15 H15B 109.5
C14 C15 H15C 109.5
H15A C15 H15C 109.5
H15B C15 H15C 109.5
C17 C16 N3 122.0(4)
C17 C16 C21 122.0(4)
N3 C16 C21 116.1(4)
C18 C17 C16 117.0(4)
C18 C17 Pd1 121.3(3)
C16 C17 Pd1 121.6(3)
C17 C18 C19 121.4(4)
C17 C18 H18 119.3
C19 C18 H18 119.3
C20 C19 C18 120.1(4)
C20 C19 H19 120.0
C18 C19 H19 120.0
C21 C20 C19 120.5(4)
C21 C20 H20 119.8
C19 C20 H20 119.8
C20 C21 C16 118.9(4)
C20 C21 C22 120.6(4)
C16 C21 C22 120.5(4)
C21 C22 H22A 109.5
C21 C22 H22B 109.5
H22A C22 H22B 109.5
C21 C22 H22C 109.5
H22A C22 H22C 109.5
H22B C22 H22C 109.5
N4 C23 C24 178.8(6)
C23 C24 H24A 109.5
C23 C24 H24B 109.5
H24A C24 H24B 109.5
C23 C24 H24C 109.5
H24A C24 H24C 109.5
H24B C24 H24C 109.5
N5 C25 C26 179.1(5)
C25 C26 H26A 109.5
C25 C26 H26B 109.5
H26A C26 H26B 109.5
C25 C26 H26C 109.5
H26A C26 H26C 109.5
H26B C26 H26C 109.5
C2' C2 C7' 116.9(14)
C2' C2 C7 36.7(10)
C7' C2 C7 82.1(8)
C2' C2 C3 157.4(13)
C7' C2 C3 40.7(7)
C7 C2 C3 122.2(6)
C2' C2 N1 78.3(10)
C7' C2 N1 164.2(10)
C7 C2 N1 113.6(6)
C3 C2 N1 123.9(6)
C2' C2 C8' 168.5(12)
C7' C2 C8' 53.9(8)
C7 C2 C8' 135.8(7)
C3 C2 C8' 13.7(5)
N1 C2 C8' 110.5(6)
C2 C2' C7 118.1(15)
C2 C2' C7' 37.5(9)
C7 C2' C7' 82.6(9)
C2 C2' C3' 158.8(15)
C7 C2' C3' 40.9(8)
C7' C2' C3' 123.0(10)
C2 C2' N1 75.5(11)
C7 C2' N1 160.0(11)
C7' C2' N1 112.9(9)
C3' C2' N1 123.7(9)
C2 C2' C8 167.3(13)
C7 C2' C8 53.4(8)
C7' C2' C8 136.0(8)
C3' C2' C8 13.5(6)
N1 C2' C8 110.3(7)
C8' C3 C7' 167.4(19)
C8' C3 C4 105.4(16)
C7' C3 C4 78.5(9)
C8' C3 C2 135.2(16)
C7' C3 C2 41.5(8)
C4 C3 C2 119.2(8)
C8 C3' C7 162(2)
C8 C3' C4' 105.2(17)
C7 C3' C4' 78.5(10)
C8 C3' C2' 133.6(18)
C7 C3' C2' 41.9(8)
C4' C3' C2' 119.9(12)
C5 C4 C3 120.4(9)
C5 C4 C6' 23.7(7)
C3 C4 C6' 97.6(9)
C5 C4 C7' 83.6(8)
C3 C4 C7' 37.2(5)
C6' C4 C7' 60.4(9)
C5 C4 C8' 142.2(9)
C3 C4 C8' 21.9(5)
C6' C4 C8' 119.0(10)
C7' C4 C8' 58.7(7)
C5' C4' C3' 120.2(13)
C5' C4' C6 24.7(7)
C3' C4' C6 96.4(10)
C5' C4' C7 83.1(10)
C3' C4' C7 37.3(6)
C6 C4' C7 59.1(7)
C5' C4' C8 140.4(12)
C3' C4' C8 20.8(5)
C6 C4' C8 115.9(9)
C7 C4' C8 57.4(6)
C6' C5 C4 86(2)
C6' C5 C6 37.6(19)
C4 C5 C6 120.6(10)
C6' C5 C5' 53(2)
C4 C5 C5' 138.8(11)
C6 C5 C5' 19.9(6)
C6' C5 C7' 37(2)
C4 C5 C7' 51.4(6)
C6 C5 C7' 69.3(7)
C5' C5 C7' 87.6(9)
C6 C5' C4' 88(2)
C6 C5' C6' 38.9(17)
C4' C5' C6' 123.8(16)
C6 C5' C5 53.8(19)
C4' C5' C5 141.7(14)
C6' C5' C5 19.6(8)
C6 C5' C7 37.1(18)
C4' C5' C7 53.1(8)
C6' C5' C7 70.7(11)
C5 C5' C7 88.9(9)
C5' C6 C6' 119(2)
C5' C6 C5 106(2)
C6' C6 C5 21.0(11)
C5' C6 C4' 67(2)
C6' C6 C4' 159.1(14)
C5 C6 C4' 172.3(10)
C5' C6 C7 129(2)
C6' C6 C7 102.5(13)
C5 C6 C7 121.3(9)
C4' C6 C7 63.7(7)
C5' C6 C7' 156(2)
C6' C6 C7' 49.4(11)
C5 C6 C7' 68.2(7)
C4' C6 C7' 116.0(8)
C7 C6 C7' 53.3(5)
C5 C6' C6 121(3)
C5 C6' C5' 108(2)
C6 C6' C5' 21.7(8)
C5 C6' C4 70(2)
C6 C6' C4 156.2(17)
C5' C6' C4 174.9(15)
C5 C6' C7' 130(3)
C6 C6' C7' 100.0(16)
C5' C6' C7' 119.4(16)
C4 C6' C7' 61.7(9)
C5 C6' C7 158(3)
C6 C6' C7 46.9(10)
C5' C6' C7 66.2(10)
C4 C6' C7 114.1(10)
C7' C6' C7 53.3(8)
C3' C7 C2' 97.2(12)
C3' C7 C2 122.3(10)
C2' C7 C2 25.2(7)
C3' C7 C6 121.4(10)
C2' C7 C6 140.8(10)
C2 C7 C6 116.1(7)
C3' C7 C4' 64.2(9)
C2' C7 C4' 159.7(11)
C2 C7 C4' 171.4(8)
C6 C7 C4' 57.2(6)
C3' C7 C8 7.0(8)
C2' C7 C8 96.5(9)
C2 C7 C8 121.1(6)
C6 C7 C8 122.7(7)
C4' C7 C8 66.1(6)
C3' C7 C7' 156.7(11)
C2' C7 C7' 60.9(8)
C2 C7 C7' 36.6(5)
C6 C7 C7' 79.9(7)
C4' C7 C7' 135.8(8)
C8 C7 C7' 157.3(7)
C3' C7 C5' 107.8(10)
C2' C7 C5' 152.2(10)
C2 C7 C5' 129.0(7)
C6 C7 C5' 14.3(6)
C4' C7 C5' 43.8(7)
C8 C7 C5' 109.8(7)
C7' C7 C5' 92.4(7)
C3' C7 C6' 150.2(10)
C2' C7 C6' 110.2(10)
C2 C7 C6' 86.0(7)
C6 C7 C6' 30.6(6)
C4' C7 C6' 86.8(7)
C8 C7 C6' 152.9(7)
C7' C7 C6' 49.5(6)
C5' C7 C6' 43.1(7)
C3 C7' C2 97.8(11)
C3 C7' C2' 123.4(12)
C2 C7' C2' 25.6(6)
C3 C7' C6' 122.2(13)
C2 C7' C6' 138.3(13)
C2' C7' C6' 113.6(11)
C3 C7' C4 64.3(9)
C2 C7' C4 159.2(11)
C2' C7' C4 168.7(10)
C6' C7' C4 57.9(9)
C3 C7' C8' 5.2(8)
C2 C7' C8' 97.0(10)
C2' C7' C8' 122.3(10)
C6' C7' C8' 123.9(12)
C4 C7' C8' 66.1(8)
C3 C7' C7 157.3(11)
C2 C7' C7 61.3(8)
C2' C7' C7 36.5(5)
C6' C7' C7 77.2(9)
C4 C7' C7 133.8(8)
C8' C7' C7 157.9(9)
C3 C7' C5 109.0(11)
C2 C7' C5 148.7(11)
C2' C7' C5 125.7(9)
C6' C7' C5 13.6(7)
C4 C7' C5 45.0(5)
C8' C7' C5 111.1(9)
C7 C7' C5 89.2(6)
C3 C7' C6 150.2(12)
C2 C7' C6 107.7(10)
C2' C7' C6 83.3(7)
C6' C7' C6 30.5(7)
C4 C7' C6 87.5(7)
C8' C7' C6 153.2(10)
C7 C7' C6 46.8(5)
C5 C7' C6 42.5(5)
C3' C8 C7 10.8(13)
C3' C8 C4' 54.1(14)
C7 C8 C4' 56.6(6)
C3' C8 C2' 32.9(14)
C7 C8 C2' 30.1(4)
C4' C8 C2' 86.3(7)
C3 C8' C7' 7.5(12)
C3 C8' C4 52.7(13)
C7' C8' C4 55.2(7)
C3 C8' C2 31.1(12)
C7' C8' C2 29.1(5)
C4 C8' C2 83.7(8)
F3 B1 F2 105.7(7)
F3 B1 F1 113.6(9)
F2 B1 F1 105.6(6)
F3 B1 F4 115.5(7)
F2 B1 F4 110.4(5)
F1 B1 F4 105.7(5)

loop_
_geom_bond_atom_site_label_1
_geom_bond_atom_site_label_2
_geom_bond_distance
Pd1 C17 1.982(4)
Pd1 N4 2.006(3)
Pd1 N1 2.014(3)
Pd1 N5 2.140(4)
N1 C1 1.297(5)
N1 C2 1.472(6)
N1 C2' 1.489(10)
N2 C1 1.351(6)
N2 C9 1.455(5)
N2 H2 0.8800
N3 C1 1.351(5)
N3 C16 1.405(5)
N3 H3 0.8800
N4 C23 1.133(5)
N5 C25 1.132(6)
C9 C14 1.371(7)
C9 C10 1.395(7)
C10 C11 1.383(6)
C10 H10 0.9500
C11 C12 1.386(7)
C11 H11 0.9500
C12 C13 1.374(7)
C12 H12 0.9500
C13 C14 1.411(7)
C13 H13 0.9500
C14 C15 1.501(7)
C15 H15A 0.9800
C15 H15B 0.9800
C15 H15C 0.9800
C16 C17 1.398(5)
C16 C21 1.415(6)
C17 C18 1.397(6)
C18 C19 1.395(6)
C18 H18 0.9500
C19 C20 1.390(7)
C19 H19 0.9500
C20 C21 1.370(6)
C20 H20 0.9500
C21 C22 1.504(6)
C22 H22A 0.9800
C22 H22B 0.9800
C22 H22C 0.9800
C23 C24 1.457(6)
C24 H24A 0.9800
C24 H24B 0.9800
C24 H24C 0.9800
C25 C26 1.468(6)
C26 H26A 0.9800
C26 H26B 0.9800
C26 H26C 0.9800
C2 C2' 0.672(10)
C2 C7' 0.947(12)
C2 C7 1.393(10)
C2 C3 1.415(11)
C2 C8' 1.930(17)
C2' C7 0.944(11)
C2' C7' 1.386(15)
C2' C3' 1.402(17)
C2' C8 1.869(15)
C3 C8' 0.649(14)
C3 C7' 0.931(12)
C3 C4 1.388(11)
C3' C8 0.602(12)
C3' C7 0.925(14)
C3' C4' 1.374(16)
C4 C5 1.366(13)
C4 C6' 1.452(18)
C4 C7' 1.509(15)
C4 C8' 1.681(16)
C4' C5' 1.294(19)
C4' C6 1.403(15)
C4' C7 1.496(13)
C4' C8 1.638(15)
C5 C6' 0.585(16)
C5 C6 1.396(14)
C5 C5' 1.660(19)
C5 C7' 1.919(16)
C5' C6 0.588(14)
C5' C6' 1.38(2)
C5' C7 1.856(17)
C6 C6' 0.998(17)
C6 C7 1.432(12)
C6 C7' 1.933(14)
C6' C7' 1.491(19)
C6' C7 1.91(2)
C7 C8 1.510(11)
C7 C7' 1.574(13)
C7' C8' 1.571(17)
B1 F3 1.259(9)
B1 F2 1.317(7)
B1 F1 1.332(8)
B1 F4 1.376(7)

loop_
_geom_torsion_atom_site_label_1
_geom_torsion_atom_site_label_2
_geom_torsion_atom_site_label_3
_geom_torsion_atom_site_label_4
_geom_torsion
C17 Pd1 N1 C1 30.5(4)
N4 Pd1 N1 C1 -71(5)
N5 Pd1 N1 C1 -150.5(4)
C17 Pd1 N1 C2 -170.5(3)
N4 Pd1 N1 C2 88(5)
N5 Pd1 N1 C2 8.6(3)
C17 Pd1 N1 C2' -141.7(5)
N4 Pd1 N1 C2' 117(5)
N5 Pd1 N1 C2' 37.3(5)
C17 Pd1 N4 C23 116(12)
N1 Pd1 N4 C23 -142(10)
N5 Pd1 N4 C23 -63(12)
C17 Pd1 N5 C25 5(11)
N4 Pd1 N5 C25 27(9)
N1 Pd1 N5 C25 -155(9)
C2 N1 C1 N3 -169.6(4)
C2' N1 C1 N3 160.7(5)
Pd1 N1 C1 N3 -11.1(7)
C2 N1 C1 N2 10.5(7)
C2' N1 C1 N2 -19.3(7)
Pd1 N1 C1 N2 169.0(4)
C16 N3 C1 N1 -25.1(7)
C16 N3 C1 N2 154.8(5)
C9 N2 C1 N1 -177.6(5)
C9 N2 C1 N3 2.4(7)
C1 N2 C9 C14 83.3(6)
C1 N2 C9 C10 -94.2(6)
C14 C9 C10 C11 0.0(7)
N2 C9 C10 C11 177.4(4)
C9 C10 C11 C12 -0.5(7)
C10 C11 C12 C13 0.2(7)
C11 C12 C13 C14 0.7(7)
C10 C9 C14 C13 0.8(6)
N2 C9 C14 C13 -176.6(4)
C10 C9 C14 C15 -177.9(4)
N2 C9 C14 C15 4.7(6)
C12 C13 C14 C9 -1.2(6)
C12 C13 C14 C15 177.6(4)
C1 N3 C16 C17 28.5(7)
C1 N3 C16 C21 -152.0(4)
N3 C16 C17 C18 -176.4(4)
C21 C16 C17 C18 4.2(6)
N3 C16 C17 Pd1 4.8(5)
C21 C16 C17 Pd1 -174.7(3)
N4 Pd1 C17 C18 -26.2(3)
N1 Pd1 C17 C18 155.5(3)
N5 Pd1 C17 C18 -5(3)
N4 Pd1 C17 C16 152.6(3)
N1 Pd1 C17 C16 -25.6(3)
N5 Pd1 C17 C16 174(3)
C16 C17 C18 C19 -1.9(6)
Pd1 C17 C18 C19 177.0(3)
C17 C18 C19 C20 -1.0(6)
C18 C19 C20 C21 1.8(6)
C19 C20 C21 C16 0.5(6)
C19 C20 C21 C22 -179.4(4)
C17 C16 C21 C20 -3.6(6)
N3 C16 C21 C20 177.0(4)
C17 C16 C21 C22 176.3(4)
N3 C16 C21 C22 -3.1(6)
Pd1 N4 C23 C24 -121(22)
Pd1 N5 C25 C26 90(35)
C1 N1 C2 C2' -103.4(10)
Pd1 N1 C2 C2' 95.7(10)
C1 N1 C2 C7' 61(3)
C2' N1 C2 C7' 164(4)
Pd1 N1 C2 C7' -100(3)
C1 N1 C2 C7 -113.6(5)
C2' N1 C2 C7 -10.2(9)
Pd1 N1 C2 C7 85.5(5)
C1 N1 C2 C3 72.2(6)
C2' N1 C2 C3 175.5(14)
Pd1 N1 C2 C3 -88.7(6)
C1 N1 C2 C8' 68.9(6)
C2' N1 C2 C8' 172.3(13)
Pd1 N1 C2 C8' -92.0(5)
C7' C2 C2' C7 21(2)
C3 C2 C2' C7 25(4)
N1 C2 C2' C7 -164.2(14)
C8' C2 C2' C7 55(7)
C7 C2 C2' C7' -21(2)
C3 C2 C2' C7' 5(2)
N1 C2 C2' C7' 175.1(11)
C8' C2 C2' C7' 34(6)
C7' C2 C2' C3' 28(5)
C7 C2 C2' C3' 8(3)
C3 C2 C2' C3' 33(6)
N1 C2 C2' C3' -157(4)
C8' C2 C2' C3' 63(9)
C7' C2 C2' N1 -175.1(11)
C7 C2 C2' N1 164.2(14)
C3 C2 C2' N1 -170(3)
C8' C2 C2' N1 -141(6)
C7' C2 C2' C8 66(6)
C7 C2 C2' C8 45(5)
C3 C2 C2' C8 71(7)
N1 C2 C2' C8 -119(6)
C8' C2 C2' C8 100(8)
C1 N1 C2' C2 91.1(10)
Pd1 N1 C2' C2 -96.2(10)
C1 N1 C2' C7 -133(3)
C2 N1 C2' C7 136(4)
Pd1 N1 C2' C7 39(3)
C1 N1 C2' C7' 87.9(8)
C2 N1 C2' C7' -3.2(7)
Pd1 N1 C2' C7' -99.4(7)
C1 N1 C2' C3' -98.8(9)
C2 N1 C2' C3' 170.1(17)
Pd1 N1 C2' C3' 73.9(9)
C1 N1 C2' C8 -100.7(5)
C2 N1 C2' C8 168.2(14)
Pd1 N1 C2' C8 71.9(6)
C2' C2 C3 C8' 156(4)
C7' C2 C3 C8' 162(3)
C7 C2 C3 C8' 173(2)
N1 C2 C3 C8' -13(3)
C2' C2 C3 C7' -7(3)
C7 C2 C3 C7' 11.1(12)
N1 C2 C3 C7' -175.2(12)
C8' C2 C3 C7' -162(3)
C2' C2 C3 C4 -19(3)
C7' C2 C3 C4 -12.4(11)
C7 C2 C3 C4 -1.4(11)
N1 C2 C3 C4 172.4(6)
C8' C2 C3 C4 -175(3)
C2 C2' C3' C8 145(4)
C7 C2' C3' C8 155(3)
C7' C2' C3' C8 165(2)
N1 C2' C3' C8 -8(3)
C2 C2' C3' C7 -10(4)
C7' C2' C3' C7 9.8(12)
N1 C2' C3' C7 -162.8(13)
C8 C2' C3' C7 -155(3)
C2 C2' C3' C4' -20(4)
C7 C2' C3' C4' -9.7(11)
C7' C2' C3' C4' 0.1(16)
N1 C2' C3' C4' -172.5(9)
C8 C2' C3' C4' -165(3)
C8' C3 C4 C5 -175.8(16)
C7' C3 C4 C5 -8.1(12)
C2 C3 C4 C5 0.2(13)
C8' C3 C4 C6' -168.9(17)
C7' C3 C4 C6' -1.3(11)
C2 C3 C4 C6' 7.1(11)
C8' C3 C4 C7' -168(2)
C2 C3 C4 C7' 8.4(8)
C7' C3 C4 C8' 168(2)
C2 C3 C4 C8' 176(2)
C8 C3' C4' C5' -167.9(18)
C7 C3' C4' C5' -5.9(15)
C2' C3' C4' C5' 0.7(18)
C8 C3' C4' C6 -160.9(17)
C7 C3' C4' C6 1.2(10)
C2' C3' C4' C6 7.8(13)
C8 C3' C4' C7 -162(2)
C2' C3' C4' C7 6.6(7)
C7 C3' C4' C8 162(2)
C2' C3' C4' C8 169(2)
C3 C4 C5 C6' 17(2)
C7' C4 C5 C6' 12(2)
C8' C4 C5 C6' 15(3)
C3 C4 C5 C6 0.7(15)
C6' C4 C5 C6 -16.4(17)
C7' C4 C5 C6 -4.2(10)
C8' C4 C5 C6 -2(2)
C3 C4 C5 C5' 11.4(19)
C6' C4 C5 C5' -5.7(18)
C7' C4 C5 C5' 6.4(15)
C8' C4 C5 C5' 9(2)
C3 C4 C5 C7' 4.9(7)
C6' C4 C5 C7' -12(2)
C8' C4 C5 C7' 2.4(12)
C3' C4' C5' C6 17(2)
C7 C4' C5' C6 13.4(18)
C8 C4' C5' C6 10(3)
C3' C4' C5' C6' 0(2)
C6 C4' C5' C6' -16.6(13)
C7 C4' C5' C6' -3.1(16)
C8 C4' C5' C6' -6(3)
C3' C4' C5' C5 11(3)
C6 C4' C5' C5 -5.6(12)
C7 C4' C5' C5 7.8(19)
C8 C4' C5' C5 5(3)
C3' C4' C5' C7 3.6(9)
C6 C4' C5' C7 -13.4(18)
C8 C4' C5' C7 -3.1(13)
C6' C5 C5' C6 -35(3)
C4 C5 C5' C6 -28(3)
C7' C5 C5' C6 -22.8(19)
C6' C5 C5' C4' -28(3)
C4 C5 C5' C4' -21(3)
C6 C5 C5' C4' 7.0(15)
C7' C5 C5' C4' -15.8(19)
C4 C5 C5' C6' 7(2)
C6 C5 C5' C6' 35(3)
C7' C5 C5' C6' 12(2)
C6' C5 C5' C7 -22(3)
C4 C5 C5' C7 -14.6(16)
C6 C5 C5' C7 13.2(16)
C7' C5 C5' C7 -9.6(6)
C4' C5' C6 C6' -157.8(17)
C5 C5' C6 C6' 17.9(15)
C7 C5' C6 C6' -140(3)
C4' C5' C6 C5 -175.7(9)
C6' C5' C6 C5 -17.9(15)
C7 C5' C6 C5 -158(3)
C6' C5' C6 C4' 157.8(17)
C5 C5' C6 C4' 175.7(9)
C7 C5' C6 C4' 18(2)
C4' C5' C6 C7 -18(2)
C6' C5' C6 C7 140(3)
C5 C5' C6 C7 158(3)
C4' C5' C6 C7' -103(5)
C6' C5' C6 C7' 55(5)
C5 C5' C6 C7' 73(5)
C7 C5' C6 C7' -85(5)
C6' C5 C6 C5' 132(4)
C4 C5 C6 C5' 159(2)
C7' C5 C6 C5' 156(2)
C4 C5 C6 C6' 27(3)
C5' C5 C6 C6' -132(4)
C7' C5 C6 C6' 24(3)
C6' C5 C6 C4' 101(8)
C4 C5 C6 C4' 128(7)
C5' C5 C6 C4' -31(7)
C7' C5 C6 C4' 124(8)
C6' C5 C6 C7 -28(3)
C4 C5 C6 C7 -0.6(14)
C5' C5 C6 C7 -160(2)
C7' C5 C6 C7 -4.1(8)
C6' C5 C6 C7' -24(3)
C4 C5 C6 C7' 3.5(9)
C5' C5 C6 C7' -156(2)
C3' C4' C6 C5' -165(2)
C7 C4' C6 C5' -164(2)
C8 C4' C6 C5' -173(2)
C5' C4' C6 C6' 113(4)
C3' C4' C6 C6' -52(4)
C7 C4' C6 C6' -52(4)
C8 C4' C6 C6' -60(4)
C5' C4' C6 C5 33(7)
C3' C4' C6 C5 -133(7)
C7 C4' C6 C5 -132(8)
C8 C4' C6 C5 -140(7)
C5' C4' C6 C7 164(2)
C3' C4' C6 C7 -0.8(7)
C8 C4' C6 C7 -8.3(7)
C5' C4' C6 C7' 154(2)
C3' C4' C6 C7' -11.1(11)
C7 C4' C6 C7' -10.3(7)
C8 C4' C6 C7' -18.5(12)
C4 C5 C6' C6 -157(2)
C5' C5 C6' C6 18.7(14)
C7' C5 C6' C6 -141(5)
C4 C5 C6' C5' -175.2(15)
C6 C5 C6' C5' -18.7(14)
C7' C5 C6' C5' -159(4)
C6 C5 C6' C4 157(2)
C5' C5 C6' C4 175.2(15)
C7' C5 C6' C4 16(3)
C4 C5 C6' C7' -16(3)
C6 C5 C6' C7' 141(5)
C5' C5 C6' C7' 159(4)
C4 C5 C6' C7 -105(6)
C6 C5 C6' C7 52(5)
C5' C5 C6' C7 71(6)
C7' C5 C6' C7 -89(7)
C5' C6 C6' C5 -55(4)
C4' C6 C6' C5 -158(3)
C7 C6 C6' C5 156(3)
C7' C6 C6' C5 150(4)
C5 C6 C6' C5' 55(4)
C4' C6 C6' C5' -103(5)
C7 C6 C6' C5' -149(3)
C7' C6 C6' C5' -154(2)
C5' C6 C6' C4 -168(4)
C5 C6 C6' C4 -113(6)
C4' C6 C6' C4 89(6)
C7 C6 C6' C4 43(4)
C7' C6 C6' C4 38(4)
C5' C6 C6' C7' 154(2)
C5 C6 C6' C7' -150(4)
C4' C6 C6' C7' 51(4)
C7 C6 C6' C7' 5.4(12)
C5' C6 C6' C7 149(3)
C5 C6 C6' C7 -156(3)
C4' C6 C6' C7 46(4)
C7' C6 C6' C7 -5.4(12)
C6 C5' C6' C5 132(4)
C4' C5' C6' C5 159(2)
C7 C5' C6' C5 157(3)
C4' C5' C6' C6 27(2)
C5 C5' C6' C6 -132(4)
C7 C5' C6' C6 24(2)
C6 C5' C6' C4 71(19)
C4' C5' C6' C4 98(19)
C5 C5' C6' C4 -61(18)
C7 C5' C6' C4 95(19)
C6 C5' C6' C7' -29(3)
C4' C5' C6' C7' -2(2)
C5 C5' C6' C7' -162(4)
C7 C5' C6' C7' -5.0(12)
C6 C5' C6' C7 -24(2)
C4' C5' C6' C7 2.7(13)
C5 C5' C6' C7 -157(3)
C3 C4 C6' C5 -165(2)
C7' C4 C6' C5 -166(2)
C8' C4 C6' C5 -170(2)
C5 C4 C6' C6 123(5)
C3 C4 C6' C6 -42(4)
C7' C4 C6' C6 -43(4)
C8' C4 C6' C6 -47(5)
C5 C4 C6' C5' 63(18)
C3 C4 C6' C5' -102(19)
C7' C4 C6' C5' -103(19)
C8' C4 C6' C5' -107(19)
C5 C4 C6' C7' 166(2)
C3 C4 C6' C7' 0.9(7)
C8' C4 C6' C7' -3.8(10)
C5 C4 C6' C7 156(3)
C3 C4 C6' C7 -9.1(11)
C7' C4 C6' C7 -10.0(8)
C8' C4 C6' C7 -13.8(15)
C8 C3' C7 C2' -85(7)
C4' C3' C7 C2' 171.4(10)
C8 C3' C7 C2 -83(7)
C4' C3' C7 C2 173.5(9)
C2' C3' C7 C2 2.1(8)
C8 C3' C7 C6 102(7)
C4' C3' C7 C6 -1.3(11)
C2' C3' C7 C6 -172.8(14)
C8 C3' C7 C4' 104(7)
C2' C3' C7 C4' -171.4(10)
C4' C3' C7 C8 -104(7)
C2' C3' C7 C8 85(7)
C8 C3' C7 C7' -103(7)
C4' C3' C7 C7' 153(2)
C2' C3' C7 C7' -19(2)
C8 C3' C7 C5' 108(7)
C4' C3' C7 C5' 3.7(9)
C2' C3' C7 C5' -167.7(12)
C8 C3' C7 C6' 118(6)
C4' C3' C7 C6' 14(2)
C2' C3' C7 C6' -157(2)
C2 C2' C7 C3' 175.8(16)
C7' C2' C7 C3' -171.7(10)
N1 C2' C7 C3' 46(3)
C8 C2' C7 C3' 7.0(8)
C7' C2' C7 C2 12.5(13)
C3' C2' C7 C2 -175.8(16)
N1 C2' C7 C2 -130(4)
C8 C2' C7 C2 -168.8(14)
C2 C2' C7 C6 -14(2)
C7' C2' C7 C6 -1.5(15)
C3' C2' C7 C6 170.2(19)
N1 C2' C7 C6 -144(3)
C8 C2' C7 C6 177.3(16)
C2 C2' C7 C4' -161(2)
C7' C2' C7 C4' -149(3)
C3' C2' C7 C4' 23(3)
N1 C2' C7 C4' 69(5)
C8 C2' C7 C4' 30(3)
C2 C2' C7 C8 168.8(14)
C7' C2' C7 C8 -178.7(7)
C3' C2' C7 C8 -7.0(8)
N1 C2' C7 C8 39(3)
C2 C2' C7 C7' -12.5(13)
C3' C2' C7 C7' 171.7(10)
N1 C2' C7 C7' -142(3)
C8 C2' C7 C7' 178.7(7)
C2 C2' C7 C5' -30(3)
C7' C2' C7 C5' -17(2)
C3' C2' C7 C5' 154(2)
N1 C2' C7 C5' -160(2)
C8 C2' C7 C5' 161(2)
C2 C2' C7 C6' -16.0(18)
C7' C2' C7 C6' -3.5(9)
C3' C2' C7 C6' 168.1(13)
N1 C2' C7 C6' -146(3)
C8 C2' C7 C6' 175.2(9)
C2' C2 C7 C3' -4.9(18)
C7' C2 C7 C3' -166.4(13)
C3 C2 C7 C3' -173.7(10)
N1 C2 C7 C3' 12.0(13)
C8' C2 C7 C3' -171.4(11)
C7' C2 C7 C2' -161.5(19)
C3 C2 C7 C2' -168.8(18)
N1 C2 C7 C2' 16.9(15)
C8' C2 C7 C2' -166.4(19)
C2' C2 C7 C6 170.2(17)
C7' C2 C7 C6 8.7(10)
C3 C2 C7 C6 1.4(10)
N1 C2 C7 C6 -172.9(5)
C8' C2 C7 C6 3.8(12)
C2' C2 C7 C4' 132(5)
C7' C2 C7 C4' -29(5)
C3 C2 C7 C4' -37(5)
N1 C2 C7 C4' 149(5)
C8' C2 C7 C4' -34(6)
C2' C2 C7 C8 -13.1(17)
C7' C2 C7 C8 -174.6(9)
C3 C2 C7 C8 178.2(7)
N1 C2 C7 C8 3.8(9)
C8' C2 C7 C8 -179.5(8)
C2' C2 C7 C7' 161.5(19)
C3 C2 C7 C7' -7.3(8)
N1 C2 C7 C7' 178.4(9)
C8' C2 C7 C7' -4.9(9)
C2' C2 C7 C5' 162.5(18)
C7' C2 C7 C5' 1.0(11)
C3 C2 C7 C5' -6.2(12)
N1 C2 C7 C5' 179.4(7)
C8' C2 C7 C5' -3.9(14)
C2' C2 C7 C6' 164.9(17)
C7' C2 C7 C6' 3.4(9)
C3 C2 C7 C6' -3.8(8)
N1 C2 C7 C6' -178.2(6)
C8' C2 C7 C6' -1.5(10)
C5' C6 C7 C3' 20(3)
C6' C6 C7 C3' 164.8(14)
C5 C6 C7 C3' 174.7(11)
C4' C6 C7 C3' 1.4(12)
C7' C6 C7 C3' 169.9(13)
C5' C6 C7 C2' -149(3)
C6' C6 C7 C2' -4(2)
C5 C6 C7 C2' 6.1(19)
C4' C6 C7 C2' -167.2(16)
C7' C6 C7 C2' 1.3(14)
C5' C6 C7 C2 -155(2)
C6' C6 C7 C2 -10.4(13)
C5 C6 C7 C2 -0.4(12)
C4' C6 C7 C2 -173.7(8)
C7' C6 C7 C2 -5.3(6)
C5' C6 C7 C4' 18(2)
C6' C6 C7 C4' 163.4(13)
C5 C6 C7 C4' 173.3(11)
C7' C6 C7 C4' 168.5(8)
C5' C6 C7 C8 28(3)
C6' C6 C7 C8 172.9(12)
C5 C6 C7 C8 -177.1(8)
C4' C6 C7 C8 9.6(9)
C7' C6 C7 C8 178.1(9)
C5' C6 C7 C7' -150(3)
C6' C6 C7 C7' -5.1(12)
C5 C6 C7 C7' 4.8(9)
C4' C6 C7 C7' -168.5(8)
C6' C6 C7 C5' 145(3)
C5 C6 C7 C5' 155(3)
C4' C6 C7 C5' -18(2)
C7' C6 C7 C5' 150(3)
C5' C6 C7 C6' -145(3)
C5 C6 C7 C6' 9.9(12)
C4' C6 C7 C6' -163.4(13)
C7' C6 C7 C6' 5.1(12)
C5' C4' C7 C3' 174.9(13)
C6 C4' C7 C3' -178.6(11)
C8 C4' C7 C3' -7.5(9)
C5' C4' C7 C2' 150(3)
C3' C4' C7 C2' -25(3)
C6 C4' C7 C2' 156(3)
C8 C4' C7 C2' -33(3)
C5' C4' C7 C2 35(5)
C3' C4' C7 C2 -140(5)
C6 C4' C7 C2 41(5)
C8 C4' C7 C2 -148(5)
C5' C4' C7 C6 -6.5(9)
C3' C4' C7 C6 178.6(11)
C8 C4' C7 C6 171.2(8)
C5' C4' C7 C8 -177.7(10)
C3' C4' C7 C8 7.5(9)
C6 C4' C7 C8 -171.2(8)
C5' C4' C7 C7' 9.9(14)
C3' C4' C7 C7' -165.0(14)
C6 C4' C7 C7' 16.4(11)
C8 C4' C7 C7' -172.5(10)
C3' C4' C7 C5' -174.9(13)
C6 C4' C7 C5' 6.5(9)
C8 C4' C7 C5' 177.7(10)
C5' C4' C7 C6' 1.9(9)
C3' C4' C7 C6' -173.0(11)
C6 C4' C7 C6' 8.4(7)
C8 C4' C7 C6' 179.6(7)
C6 C5' C7 C3' -162(3)
C4' C5' C7 C3' -4.9(12)
C6' C5' C7 C3' 172.4(12)
C5 C5' C7 C3' 180.0(10)
C6 C5' C7 C2' 45(4)
C4' C5' C7 C2' -158(2)
C6' C5' C7 C2' 19(2)
C5 C5' C7 C2' 27(2)
C6 C5' C7 C2 29(3)
C4' C5' C7 C2 -173.8(10)
C6' C5' C7 C2 3.5(12)
C5 C5' C7 C2 11.1(11)
C4' C5' C7 C6 157(3)
C6' C5' C7 C6 -25(2)
C5 C5' C7 C6 -18(2)
C6 C5' C7 C4' -157(3)
C6' C5' C7 C4' 177.2(14)
C5 C5' C7 C4' -175.2(12)
C6 C5' C7 C8 -155(2)
C4' C5' C7 C8 2.3(10)
C6' C5' C7 C8 179.5(9)
C5 C5' C7 C8 -172.9(7)
C6 C5' C7 C7' 30(2)
C4' C5' C7 C7' -173.1(10)
C6' C5' C7 C7' 4.1(10)
C5 C5' C7 C7' 11.7(8)
C6 C5' C7 C6' 25(2)
C4' C5' C7 C6' -177.2(14)
C5 C5' C7 C6' 7.6(9)
C5 C6' C7 C3' -94(7)
C6 C6' C7 C3' -27(2)
C5' C6' C7 C3' -15(2)
C4 C6' C7 C3' 170.8(18)
C7' C6' C7 C3' 160(2)
C5 C6' C7 C2' 110(7)
C6 C6' C7 C2' 177.4(13)
C5' C6' C7 C2' -170.5(12)
C4 C6' C7 C2' 15.0(14)
C7' C6' C7 C2' 4.1(10)
C5 C6' C7 C2 104(7)
C6 C6' C7 C2 170.7(12)
C5' C6' C7 C2 -177.3(10)
C4 C6' C7 C2 8.3(11)
C7' C6' C7 C2 -2.7(7)
C5 C6' C7 C6 -67(6)
C5' C6' C7 C6 12.1(11)
C4 C6' C7 C6 -162.4(19)
C7' C6' C7 C6 -173.3(15)
C5 C6' C7 C4' -81(7)
C6 C6' C7 C4' -14.0(11)
C5' C6' C7 C4' -1.9(9)
C4 C6' C7 C4' -176.4(11)
C7' C6' C7 C4' 172.7(9)
C5 C6' C7 C8 -80(7)
C6 C6' C7 C8 -13(2)
C5' C6' C7 C8 -1.1(19)
C4 C6' C7 C8 -175.5(12)
C7' C6' C7 C8 173.5(15)
C5 C6' C7 C7' 106(7)
C6 C6' C7 C7' 173.3(15)
C5' C6' C7 C7' -174.6(13)
C4 C6' C7 C7' 11.0(8)
C5 C6' C7 C5' -79(7)
C6 C6' C7 C5' -12.1(11)
C4 C6' C7 C5' -174.4(16)
C7' C6' C7 C5' 174.6(13)
C8' C3 C7' C2 -82(8)
C4 C3 C7' C2 168.9(10)
C8' C3 C7' C2' -80(9)
C4 C3 C7' C2' 170.4(12)
C2 C3 C7' C2' 1.5(7)
C8' C3 C7' C6' 111(8)
C4 C3 C7' C6' 1.5(12)
C2 C3 C7' C6' -167.5(18)
C8' C3 C7' C4 110(9)
C2 C3 C7' C4 -168.9(10)
C4 C3 C7' C8' -110(9)
C2 C3 C7' C8' 82(8)
C8' C3 C7' C7 -103(8)
C4 C3 C7' C7 147(3)
C2 C3 C7' C7 -22(2)
C8' C3 C7' C5 115(8)
C4 C3 C7' C5 5.3(8)
C2 C3 C7' C5 -163.7(13)
C8' C3 C7' C6 129(8)
C4 C3 C7' C6 19.8(19)
C2 C3 C7' C6 -149(3)
C2' C2 C7' C3 177.2(14)
C7 C2 C7' C3 -170.6(10)
N1 C2 C7' C3 15(4)
C8' C2 C7' C3 5.2(8)
C7 C2 C7' C2' 12.3(12)
C3 C2 C7' C2' -177.2(14)
N1 C2 C7' C2' -162(4)
C8' C2 C7' C2' -172.0(14)
C2' C2 C7' C6' -19(2)
C7 C2 C7' C6' -6.6(17)
C3 C2 C7' C6' 164(2)
N1 C2 C7' C6' 179(100)
C8' C2 C7' C6' 169(2)
C2' C2 C7' C4 -154(3)
C7 C2 C7' C4 -141(3)
C3 C2 C7' C4 29(3)
N1 C2 C7' C4 44(6)
C8' C2 C7' C4 34(3)
C2' C2 C7' C8' 172.0(14)
C7 C2 C7' C8' -175.7(8)
C3 C2 C7' C8' -5.2(8)
N1 C2 C7' C8' 10(4)
C2' C2 C7' C7 -12.3(12)
C3 C2 C7' C7 170.6(10)
N1 C2 C7' C7 -175(3)
C8' C2 C7' C7 175.7(8)
C2' C2 C7' C5 -34(3)
C7 C2 C7' C5 -21.4(19)
C3 C2 C7' C5 149(3)
N1 C2 C7' C5 164.1(19)
C8' C2 C7' C5 154(2)
C2' C2 C7' C6 -18.3(16)
C7 C2 C7' C6 -6.1(7)
C3 C2 C7' C6 164.5(14)
N1 C2 C7' C6 179(100)
C8' C2 C7' C6 169.7(11)
C2 C2' C7' C3 -3.4(16)
C7 C2' C7' C3 -165.1(14)
C3' C2' C7' C3 -171.6(12)
N1 C2' C7' C3 1.8(16)
C8 C2' C7' C3 -166.6(11)
C7 C2' C7' C2 -161.7(18)
C3' C2' C7' C2 -168(2)
N1 C2' C7' C2 5.1(12)
C8 C2' C7' C2 -163(2)
C2 C2' C7' C6' 166.4(18)
C7 C2' C7' C6' 4.7(12)
C3' C2' C7' C6' -1.8(15)
N1 C2' C7' C6' 171.5(9)
C8 C2' C7' C6' 3.2(16)
C2 C2' C7' C4 127(5)
C7 C2' C7' C4 -35(5)
C3' C2' C7' C4 -41(5)
N1 C2' C7' C4 132(5)
C8 C2' C7' C4 -36(6)
C2 C2' C7' C8' -9.4(16)
C7 C2' C7' C8' -171.2(11)
C3' C2' C7' C8' -177.6(10)
N1 C2' C7' C8' -4.3(13)
C8 C2' C7' C8' -172.6(9)
C2 C2' C7' C7 161.7(18)
C3' C2' C7' C7 -6.5(8)
N1 C2' C7' C7 166.9(12)
C8 C2' C7' C7 -1.5(8)
C2 C2' C7' C5 159.2(17)
C7 C2' C7' C5 -2.5(12)
C3' C2' C7' C5 -9.0(15)
N1 C2' C7' C5 164.4(7)
C8 C2' C7' C5 -4.0(17)
C2 C2' C7' C6 162.4(15)
C7 C2' C7' C6 0.7(7)
C3' C2' C7' C6 -5.8(10)
N1 C2' C7' C6 167.6(7)
C8 C2' C7' C6 -0.8(11)
C5 C6' C7' C3 15(4)
C6 C6' C7' C3 162.1(14)
C5' C6' C7' C3 172.7(14)
C4 C6' C7' C3 -1.6(13)
C7 C6' C7' C3 167.1(14)
C5 C6' C7' C2 -146(3)
C6 C6' C7' C2 1(2)
C5' C6' C7' C2 12(3)
C4 C6' C7' C2 -162.7(18)
C7 C6' C7' C2 5.9(15)
C5 C6' C7' C2' -154(3)
C6 C6' C7' C2' -7.8(16)
C5' C6' C7' C2' 2.8(18)
C4 C6' C7' C2' -171.5(11)
C7 C6' C7' C2' -2.8(7)
C5 C6' C7' C4 17(3)
C6 C6' C7' C4 163.7(16)
C5' C6' C7' C4 174.3(17)
C7 C6' C7' C4 168.6(9)
C5 C6' C7' C8' 21(4)
C6 C6' C7' C8' 168.0(12)
C5' C6' C7' C8' 178.6(12)
C4 C6' C7' C8' 4.3(12)
C7 C6' C7' C8' 172.9(12)
C5 C6' C7' C7 -152(3)
C6 C6' C7' C7 -4.9(11)
C5' C6' C7' C7 5.7(13)
C4 C6' C7' C7 -168.6(9)
C6 C6' C7' C5 147(4)
C5' C6' C7' C5 157(4)
C4 C6' C7' C5 -17(3)
C7 C6' C7' C5 152(3)
C5 C6' C7' C6 -147(4)
C5' C6' C7' C6 10.6(10)
C4 C6' C7' C6 -163.7(16)
C7 C6' C7' C6 4.9(11)
C5 C4 C7' C3 172.9(10)
C6' C4 C7' C3 178.5(12)
C8' C4 C7' C3 -5.4(9)
C5 C4 C7' C2 141(3)
C3 C4 C7' C2 -32(3)
C6' C4 C7' C2 146(3)
C8' C4 C7' C2 -38(3)
C5 C4 C7' C2' 38(5)
C3 C4 C7' C2' -135(5)
C6' C4 C7' C2' 44(5)
C8' C4 C7' C2' -140(5)
C5 C4 C7' C6' -5.6(10)
C3 C4 C7' C6' -178.5(12)
C8' C4 C7' C6' 176.1(11)
C5 C4 C7' C8' 178.3(9)
C3 C4 C7' C8' 5.4(9)
C6' C4 C7' C8' -176.1(11)
C5 C4 C7' C7 9.8(12)
C3 C4 C7' C7 -163.1(15)
C6' C4 C7' C7 15.4(12)
C8' C4 C7' C7 -168.4(13)
C3 C4 C7' C5 -172.9(10)
C6' C4 C7' C5 5.6(10)
C8' C4 C7' C5 -178.3(9)
C5 C4 C7' C6 2.6(6)
C3 C4 C7' C6 -170.3(10)
C6' C4 C7' C6 8.2(8)
C8' C4 C7' C6 -175.7(8)
C3' C7 C7' C3 55(4)
C2' C7 C7' C3 34(3)
C2 C7 C7' C3 25(3)
C6 C7 C7' C3 -147(3)
C4' C7 C7' C3 -161(3)
C8 C7 C7' C3 37(4)
C5' C7 C7' C3 -154(3)
C6' C7 C7' C3 -151(3)
C3' C7 C7' C2 30(3)
C2' C7 C7' C2 8.9(9)
C6 C7 C7' C2 -172.1(9)
C4' C7 C7' C2 174.0(11)
C8 C7 C7' C2 12(2)
C5' C7 C7' C2 -179.2(9)
C6' C7 C7' C2 -175.5(11)
C3' C7 C7' C2' 21(3)
C2 C7 C7' C2' -8.9(9)
C6 C7 C7' C2' 179.0(10)
C4' C7 C7' C2' 165.1(13)
C8 C7 C7' C2' 3.3(18)
C5' C7 C7' C2' 171.9(10)
C6' C7 C7' C2' 175.6(11)
C3' C7 C7' C6' -154(3)
C2' C7 C7' C6' -175.6(11)
C2 C7 C7' C6' 175.5(11)
C6 C7 C7' C6' 3.4(8)
C4' C7 C7' C6' -10.5(13)
C8 C7 C7' C6' -172.4(18)
C5' C7 C7' C6' -3.7(9)
C3' C7 C7' C4 -168(2)
C2' C7 C7' C4 171.0(14)
C2 C7 C7' C4 162.1(15)
C6 C7 C7' C4 -9.9(11)
C4' C7 C7' C4 -23.9(17)
C8 C7 C7' C4 174.3(14)
C5' C7 C7' C4 -17.1(12)
C6' C7 C7' C4 -13.4(10)
C3' C7 C7' C8' 41(4)
C2' C7 C7' C8' 20(3)
C2 C7 C7' C8' 11(2)
C6 C7 C7' C8' -161(3)
C4' C7 C7' C8' -175(2)
C8 C7 C7' C8' 23(4)
C5' C7 C7' C8' -168(2)
C6' C7 C7' C8' -164(3)
C3' C7 C7' C5 -161(3)
C2' C7 C7' C5 178.0(9)
C2 C7 C7' C5 169.1(10)
C6 C7 C7' C5 -3.0(6)
C4' C7 C7' C5 -16.9(12)
C8 C7 C7' C5 -178.8(17)
C5' C7 C7' C5 -10.1(7)
C6' C7 C7' C5 -6.4(8)
C3' C7 C7' C6 -158(3)
C2' C7 C7' C6 -179.0(10)
C2 C7 C7' C6 172.1(9)
C4' C7 C7' C6 -13.9(10)
C8 C7 C7' C6 -175.8(19)
C5' C7 C7' C6 -7.1(6)
C6' C7 C7' C6 -3.4(8)
C6' C5 C7' C3 -166(3)
C4 C5 C7' C3 -6.7(10)
C6 C5 C7' C3 169.4(11)
C5' C5 C7' C3 177.5(11)
C6' C5 C7' C2 46(4)
C4 C5 C7' C2 -154(2)
C6 C5 C7' C2 22(2)
C5' C5 C7' C2 30(2)
C6' C5 C7' C2' 29(4)
C4 C5 C7' C2' -171.4(12)
C6 C5 C7' C2' 4.7(10)
C5' C5 C7' C2' 12.8(11)
C4 C5 C7' C6' 159(4)
C6 C5 C7' C6' -24(3)
C5' C5 C7' C6' -16(3)
C6' C5 C7' C4 -159(4)
C6 C5 C7' C4 176.1(10)
C5' C5 C7' C4 -175.8(10)
C6' C5 C7' C8' -161(3)
C4 C5 C7' C8' -1.7(9)
C6 C5 C7' C8' 174.5(9)
C5' C5 C7' C8' -177.5(9)
C6' C5 C7' C7 28(3)
C4 C5 C7' C7 -172.9(9)
C6 C5 C7' C7 3.2(6)
C5' C5 C7' C7 11.3(7)
C6' C5 C7' C6 24(3)
C4 C5 C7' C6 -176.1(10)
C5' C5 C7' C6 8.1(7)
C5' C6 C7' C3 -101(6)
C6' C6 C7' C3 -32(2)
C5 C6 C7' C3 -20(2)
C4' C6 C7' C3 166.6(19)
C7 C6 C7' C3 155(2)
C5' C6 C7' C2 111(6)
C6' C6 C7' C2 -179.3(17)
C5 C6 C7' C2 -168.3(11)
C4' C6 C7' C2 18.8(13)
C7 C6 C7' C2 7.3(8)
C5' C6 C7' C2' 103(6)
C6' C6 C7' C2' 172.8(15)
C5 C6 C7' C2' -176.1(8)
C4' C6 C7' C2' 10.9(10)
C7 C6 C7' C2' -0.6(6)
C5' C6 C7' C6' -70(6)
C5 C6 C7' C6' 11.0(14)
C4' C6 C7' C6' -161.9(16)
C7 C6 C7' C6' -173.4(15)
C5' C6 C7' C4 -84(6)
C6' C6 C7' C4 -13.8(13)
C5 C6 C7' C4 -2.7(7)
C4' C6 C7' C4 -175.7(8)
C7 C6 C7' C4 172.8(8)
C5' C6 C7' C8' -92(6)
C6' C6 C7' C8' -23(2)
C5 C6 C7' C8' -11.5(19)
C4' C6 C7' C8' 175.5(17)
C7 C6 C7' C8' 164(2)
C5' C6 C7' C7 104(6)
C6' C6 C7' C7 173.4(15)
C5 C6 C7' C7 -175.6(8)
C4' C6 C7' C7 11.5(8)
C5' C6 C7' C5 -81(6)
C6' C6 C7' C5 -11.0(14)
C4' C6 C7' C5 -172.9(11)
C7 C6 C7' C5 175.6(8)
C4' C3' C8 C7 100(7)
C2' C3' C8 C7 -67(6)
C7 C3' C8 C4' -100(7)
C2' C3' C8 C4' -166(3)
C7 C3' C8 C2' 67(6)
C4' C3' C8 C2' 166(3)
C2' C7 C8 C3' 96(7)
C2 C7 C8 C3' 102(7)
C6 C7 C8 C3' -82(7)
C4' C7 C8 C3' -73(7)
C7' C7 C8 C3' 93(7)
C5' C7 C8 C3' -75(7)
C6' C7 C8 C3' -74(7)
C3' C7 C8 C4' 73(7)
C2' C7 C8 C4' 169.1(10)
C2 C7 C8 C4' 174.7(9)
C6 C7 C8 C4' -8.8(8)
C7' C7 C8 C4' 166.3(19)
C5' C7 C8 C4' -1.7(7)
C6' C7 C8 C4' -0.9(16)
C3' C7 C8 C2' -96(7)
C2 C7 C8 C2' 5.5(7)
C6 C7 C8 C2' -177.9(12)
C4' C7 C8 C2' -169.1(10)
C7' C7 C8 C2' -2.9(16)
C5' C7 C8 C2' -170.8(11)
C6' C7 C8 C2' -170.1(19)
C5' C4' C8 C3' 16(2)
C6 C4' C8 C3' 21.2(18)
C7 C4' C8 C3' 12.8(16)
C5' C4' C8 C7 3.6(16)
C3' C4' C8 C7 -12.8(16)
C6 C4' C8 C7 8.4(8)
C5' C4' C8 C2' 9.1(18)
C3' C4' C8 C2' -7.4(15)
C6 C4' C8 C2' 13.9(9)
C7 C4' C8 C2' 5.5(5)
C2 C2' C8 C3' -71(6)
C7 C2' C8 C3' -20(2)
C7' C2' C8 C3' -18(3)
N1 C2' C8 C3' 173(3)
C2 C2' C8 C7 -51(6)
C7' C2' C8 C7 1.8(10)
C3' C2' C8 C7 20(2)
N1 C2' C8 C7 -166.7(11)
C2 C2' C8 C4' -60(6)
C7 C2' C8 C4' -9.1(8)
C7' C2' C8 C4' -7.3(13)
C3' C2' C8 C4' 11(2)
N1 C2' C8 C4' -175.8(7)
C4 C3 C8' C7' 107(9)
C2 C3 C8' C7' -68(8)
C7' C3 C8' C4 -107(9)
C2 C3 C8' C4 -175(2)
C7' C3 C8' C2 68(8)
C4 C3 C8' C2 175(2)
C2 C7' C8' C3 99(8)
C2' C7' C8' C3 103(8)
C6' C7' C8' C3 -72(9)
C4 C7' C8' C3 -68(8)
C7 C7' C8' C3 89(9)
C5 C7' C8' C3 -67(9)
C6 C7' C8' C3 -59(9)
C3 C7' C8' C4 68(8)
C2 C7' C8' C4 167.4(11)
C2' C7' C8' C4 171.4(12)
C6' C7' C8' C4 -4.0(11)
C7 C7' C8' C4 157(3)
C5 C7' C8' C4 1.3(7)
C6 C7' C8' C4 9.6(17)
C3 C7' C8' C2 -99(8)
C2' C7' C8' C2 4.1(7)
C6' C7' C8' C2 -171.3(16)
C4 C7' C8' C2 -167.4(11)
C7 C7' C8' C2 -10(2)
C5 C7' C8' C2 -166.1(12)
C6 C7' C8' C2 -158(2)
C5 C4 C8' C3 6(2)
C6' C4 C8' C3 12.6(19)
C7' C4 C8' C3 8.7(14)
C5 C4 C8' C7' -2.8(14)
C3 C4 C8' C7' -8.7(14)
C6' C4 C8' C7' 3.9(11)
C5 C4 C8' C2 3.4(15)
C3 C4 C8' C2 -2.6(13)
C6' C4 C8' C2 10.0(11)
C7' C4 C8' C2 6.2(5)
C2' C2 C8' C3 -53(7)
C7' C2 C8' C3 -14(2)
C7 C2 C8' C3 -8(3)
N1 C2 C8' C3 168(2)
C2' C2 C8' C7' -39(6)
C7 C2 C8' C7' 6.1(12)
C3 C2 C8' C7' 14(2)
N1 C2 C8' C7' -177.2(10)
C2' C2 C8' C4 -49(6)
C7' C2 C8' C4 -10.4(9)
C7 C2 C8' C4 -4.4(11)
C3 C2 C8' C4 4(2)
N1 C2 C8' C4 172.4(5)
